data_7050781
loop_
_publ_author_name
'Sauthier, Mathieu'
'Leca, Fran\,cois'
'Fernando de Souza, Roberto'
'Bernardo-Gusm\~ao, Katia'
'Trevisan Queiroz, Luiz Fernando'
'Toupet, Lo\"ic'
'R\'eau, R\'egis'

_publ_section_title
;
 NiCl2(1,2-Diiminophosphorane) complexes: a new family of readily
 accessible and tuneable catalysts for oligomerisation of ethylene
;
_journal_issue 5
_journal_name_full 'New Journal of Chemistry'
_journal_page_first 630
_journal_paper_doi 10.1039/b109992m
_journal_volume 26
_journal_year 2002
_chemical_formula_sum 'C43 H36 Cl4 N2 Ni P2'
_chemical_formula_weight 843.19
_space_group_IT_number 14
_symmetry_space_group_name_Hall '-P 2yn'
_symmetry_space_group_name_H-M 'P 1 21/n 1'
_atom_sites_solution_hydrogens geom
_atom_sites_solution_primary direct
_atom_sites_solution_secondary difmap
_audit_creation_method SHELXL-97
_cell_angle_alpha 90.00
_cell_angle_beta 92.4895(6)
_cell_angle_gamma 90.00
_cell_formula_units_Z 4
_cell_length_a 14.9254(2)
_cell_length_b 15.1776(2)
_cell_length_c 18.1566(3)
_cell_measurement_temperature 293(2)
_cell_volume 4109.16(10)
_computing_structure_refinement 'SHELXL-97 (Sheldrick, 1997)'
_computing_structure_solution 'SHELXS-97 (Sheldrick, 1990)'
_diffrn_ambient_temperature 293(2)
_diffrn_measured_fraction_theta_full 0.971
_diffrn_measured_fraction_theta_max 0.971
_diffrn_radiation_monochromator graphite
_diffrn_radiation_source 'fine-focus sealed tube'
_diffrn_radiation_type MoK\a
_diffrn_radiation_wavelength 0.71069
_diffrn_reflns_av_R_equivalents 0.0000
_diffrn_reflns_av_sigmaI/netI 0.0333
_diffrn_reflns_limit_h_max 19
_diffrn_reflns_limit_h_min 0
_diffrn_reflns_limit_k_max 19
_diffrn_reflns_limit_k_min 0
_diffrn_reflns_limit_l_max 23
_diffrn_reflns_limit_l_min -23
_diffrn_reflns_number 9244
_diffrn_reflns_theta_full 27.59
_diffrn_reflns_theta_max 27.59
_diffrn_reflns_theta_min 1.75
_exptl_absorpt_coefficient_mu 0.843
_exptl_crystal_density_diffrn 1.363
_exptl_crystal_density_method 'not measured'
_exptl_crystal_F_000 1736
_refine_diff_density_max 0.715
_refine_diff_density_min -0.762
_refine_diff_density_rms 0.066
_refine_ls_extinction_coef 0.0012(3)
_refine_ls_extinction_expression Fc^*^=kFc[1+0.001xFc^2^\l^3^/sin(2\q)]^-1/4^
_refine_ls_extinction_method SHELXL
_refine_ls_goodness_of_fit_ref 1.022
_refine_ls_hydrogen_treatment mixed
_refine_ls_matrix_type full
_refine_ls_number_parameters 494
_refine_ls_number_reflns 9244
_refine_ls_number_restraints 0
_refine_ls_restrained_S_all 1.022
_refine_ls_R_factor_all 0.0463
_refine_ls_R_factor_gt 0.0367
_refine_ls_shift/su_max 0.001
_refine_ls_shift/su_mean 0.000
_refine_ls_structure_factor_coef Fsqd
_refine_ls_weighting_details 'calc w=1/[\s^2^(Fo^2^)+(0.0450P)^2^+4.3293P] where P=(Fo^2^+2Fc^2^)/3'
_refine_ls_weighting_scheme calc
_refine_ls_wR_factor_gt 0.0920
_refine_ls_wR_factor_ref 0.0992
_reflns_number_gt 7943
_reflns_number_total 9244
_reflns_threshold_expression >2sigma(I)
_cod_data_source_file b109992m.txt
_cod_data_source_block flx
_cod_depositor_comments
;
The following automatic conversions were performed:
'_atom_site_symetry_multiplicity' tag replaced with
'_atom_site_symmetry_multiplicity'.

Automatic conversion script
Id: cif_correct_tags 1440 2010-10-19 06:21:57Z saulius 
;
_cod_database_code 7050781

loop_
_symmetry_equiv_pos_as_xyz
'x, y, z'
'-x+1/2, y+1/2, -z+1/2'
'-x, -y, -z'
'x-1/2, -y-1/2, z-1/2'

loop_
_atom_site_label
_atom_site_type_symbol
_atom_site_fract_x
_atom_site_fract_y
_atom_site_fract_z
_atom_site_U_iso_or_equiv
_atom_site_adp_type
_atom_site_occupancy
_atom_site_symmetry_multiplicity
_atom_site_calc_flag
_atom_site_refinement_flags
_atom_site_disorder_assembly
_atom_site_disorder_group
Cl3 Cl 0.58169(9) 0.54864(6) 0.63771(5) 0.0801(3) Uani 1 1 d . . .
Cl4 Cl 0.54063(5) 0.39282(5) 0.54875(4) 0.05008(18) Uani 1 1 d . . .
C43 C 0.5687(2) 0.4330(2) 0.63712(19) 0.0580(8) Uani 1 1 d . . .
H43A H 0.6242 0.4058 0.6552 0.070 Uiso 1 1 calc R . .
H43B H 0.5221 0.4168 0.6702 0.070 Uiso 1 1 calc R . .
C44 C 0.5333(6) 0.0863(6) 0.4815(5) 0.057(2) Uiso 0.50 1 d P . .
C45 C 0.6053(4) 0.0038(3) 0.5485(3) 0.0310(11) Uiso 0.50 1 d P . .
C46 C 0.5299(3) -0.0562(3) 0.5699(3) 0.0333(10) Uiso 0.50 1 d P . .
C47 C 0.5547(5) -0.0061(5) 0.5365(4) 0.0335(17) Uiso 0.50 1 d P . .
C49 C 0.5719(5) 0.0120(5) 0.5337(4) 0.0299(15) Uiso 0.50 1 d P . .
C51 C 0.5216(4) 0.0694(4) 0.4954(3) 0.0308(13) Uiso 0.50 1 d P . .
Ni1 Ni 0.500984(15) 0.312410(15) 0.834477(12) 0.01516(8) Uani 1 1 d . . .
Cl1 Cl 0.44751(3) 0.25089(3) 0.93845(2) 0.02085(11) Uani 1 1 d . . .
Cl2 Cl 0.59974(4) 0.42076(4) 0.82622(4) 0.03525(14) Uani 1 1 d . . .
P1 P 0.31444(3) 0.38925(3) 0.76677(3) 0.01566(10) Uani 1 1 d . . .
P2 P 0.62539(3) 0.15201(3) 0.78478(3) 0.01560(11) Uani 1 1 d . . .
N1 N 0.39351(10) 0.31654(10) 0.76354(9) 0.0161(3) Uani 1 1 d . . .
N2 N 0.53203(10) 0.20526(10) 0.77717(8) 0.0160(3) Uani 1 1 d . . .
C1 C 0.38397(12) 0.23564(12) 0.72536(10) 0.0149(3) Uani 1 1 d . . .
C2 C 0.45812(12) 0.17683(12) 0.73197(10) 0.0154(3) Uani 1 1 d . . .
C3 C 0.45414(13) 0.09719(13) 0.69342(10) 0.0192(4) Uani 1 1 d . . .
H3 H 0.5025 0.0586 0.6974 0.023 Uiso 1 1 calc R . .
C4 C 0.37895(13) 0.07452(13) 0.64910(11) 0.0208(4) Uani 1 1 d . . .
H4 H 0.3775 0.0214 0.6235 0.025 Uiso 1 1 calc R . .
C5 C 0.30657(13) 0.13128(13) 0.64339(10) 0.0197(4) Uani 1 1 d . . .
H5 H 0.2562 0.1163 0.6141 0.024 Uiso 1 1 calc R . .
C6 C 0.30907(13) 0.21063(13) 0.68125(10) 0.0188(4) Uani 1 1 d . . .
H6 H 0.2598 0.2481 0.6772 0.023 Uiso 1 1 calc R . .
C7 C 0.35423(13) 0.47235(13) 0.83052(11) 0.0200(4) Uani 1 1 d . . .
C8 C 0.39763(14) 0.54706(14) 0.80430(13) 0.0263(4) Uani 1 1 d . . .
H8 H 0.4028 0.5554 0.7539 0.032 Uiso 1 1 calc R . .
C9 C 0.43297(15) 0.60871(16) 0.85431(15) 0.0347(5) Uani 1 1 d . . .
H9 H 0.4609 0.6590 0.8371 0.042 Uiso 1 1 calc R . .
C10 C 0.42696(16) 0.59586(16) 0.92941(15) 0.0378(6) Uani 1 1 d . . .
H10 H 0.4520 0.6368 0.9624 0.045 Uiso 1 1 calc R . .
C11 C 0.38380(18) 0.52233(16) 0.95542(13) 0.0360(6) Uani 1 1 d . . .
H11 H 0.3793 0.5141 1.0059 0.043 Uiso 1 1 calc R . .
C12 C 0.34702(16) 0.46057(14) 0.90610(12) 0.0280(5) Uani 1 1 d . . .
H12 H 0.3176 0.4113 0.9237 0.034 Uiso 1 1 calc R . .
C13 C 0.21114(13) 0.34079(13) 0.79701(10) 0.0191(4) Uani 1 1 d . . .
C14 C 0.21871(14) 0.27314(14) 0.84920(11) 0.0237(4) Uani 1 1 d . . .
H14 H 0.2749 0.2569 0.8689 0.028 Uiso 1 1 calc R . .
C15 C 0.14221(15) 0.23009(15) 0.87174(13) 0.0296(5) Uani 1 1 d . . .
H15 H 0.1474 0.1849 0.9062 0.036 Uiso 1 1 calc R . .
C16 C 0.05854(15) 0.25449(16) 0.84294(14) 0.0335(5) Uani 1 1 d . . .
H16 H 0.0075 0.2260 0.8585 0.040 Uiso 1 1 calc R . .
C17 C 0.05044(15) 0.32083(16) 0.79119(15) 0.0336(5) Uani 1 1 d . . .
H17 H -0.0060 0.3367 0.7720 0.040 Uiso 1 1 calc R . .
C18 C 0.12633(14) 0.36422(15) 0.76748(12) 0.0257(4) Uani 1 1 d . . .
H18 H 0.1206 0.4085 0.7322 0.031 Uiso 1 1 calc R . .
C19 C 0.28739(13) 0.44440(13) 0.68038(10) 0.0187(4) Uani 1 1 d . . .
C20 C 0.22887(14) 0.51661(14) 0.67730(12) 0.0245(4) Uani 1 1 d . . .
H20 H 0.2058 0.5387 0.7203 0.029 Uiso 1 1 calc R . .
C21 C 0.20531(15) 0.55511(15) 0.60985(14) 0.0310(5) Uani 1 1 d . . .
H21 H 0.1652 0.6020 0.6077 0.037 Uiso 1 1 calc R . .
C22 C 0.24130(17) 0.52406(17) 0.54574(13) 0.0348(5) Uani 1 1 d . . .
H22 H 0.2251 0.5499 0.5007 0.042 Uiso 1 1 calc R . .
C23 C 0.30143(17) 0.45458(16) 0.54878(12) 0.0322(5) Uani 1 1 d . . .
H23 H 0.3266 0.4347 0.5059 0.039 Uiso 1 1 calc R . .
C24 C 0.32431(14) 0.41443(14) 0.61599(11) 0.0242(4) Uani 1 1 d . . .
H24 H 0.3644 0.3675 0.6178 0.029 Uiso 1 1 calc R . .
C25 C 0.60974(13) 0.04063(13) 0.81873(10) 0.0198(4) Uani 1 1 d . . .
C26 C 0.66607(14) -0.03052(14) 0.80443(12) 0.0249(4) Uani 1 1 d . . .
H26 H 0.7120 -0.0241 0.7718 0.030 Uiso 1 1 calc R . .
C27 C 0.65307(16) -0.11070(14) 0.83918(13) 0.0303(5) Uani 1 1 d . . .
H27 H 0.6910 -0.1577 0.8301 0.036 Uiso 1 1 calc R . .
C28 C 0.58444(17) -0.12161(15) 0.88721(12) 0.0310(5) Uani 1 1 d . . .
H28 H 0.5768 -0.1754 0.9106 0.037 Uiso 1 1 calc R . .
C29 C 0.52698(16) -0.05175(15) 0.90042(13) 0.0306(5) Uani 1 1 d . . .
H29 H 0.4800 -0.0591 0.9319 0.037 Uiso 1 1 calc R . .
C30 C 0.53992(14) 0.02906(14) 0.86658(12) 0.0253(4) Uani 1 1 d . . .
H30 H 0.5018 0.0758 0.8759 0.030 Uiso 1 1 calc R . .
C31 C 0.69645(12) 0.20665(13) 0.85311(11) 0.0188(4) Uani 1 1 d . . .
C32 C 0.76734(15) 0.25950(16) 0.83251(13) 0.0305(5) Uani 1 1 d . . .
H32 H 0.7797 0.2657 0.7830 0.037 Uiso 1 1 calc R . .
C33 C 0.81954(17) 0.30298(18) 0.88626(15) 0.0398(6) Uani 1 1 d . . .
H33 H 0.8673 0.3378 0.8726 0.048 Uiso 1 1 calc R . .
C34 C 0.80106(16) 0.29484(18) 0.95972(14) 0.0369(5) Uani 1 1 d . . .
H34 H 0.8367 0.3238 0.9954 0.044 Uiso 1 1 calc R . .
C35 C 0.72974(16) 0.24377(16) 0.98035(12) 0.0325(5) Uani 1 1 d . . .
H35 H 0.7166 0.2395 1.0298 0.039 Uiso 1 1 calc R . .
C36 C 0.67772(15) 0.19883(14) 0.92742(12) 0.0257(4) Uani 1 1 d . . .
H36 H 0.6304 0.1636 0.9415 0.031 Uiso 1 1 calc R . .
C37 C 0.68440(13) 0.15331(13) 0.69993(10) 0.0191(4) Uani 1 1 d . . .
C38 C 0.64699(14) 0.20227(14) 0.64132(11) 0.0244(4) Uani 1 1 d . . .
H38 H 0.5907 0.2277 0.6451 0.029 Uiso 1 1 calc R . .
C39 C 0.69355(16) 0.21321(16) 0.57741(12) 0.0314(5) Uani 1 1 d . . .
H39 H 0.6682 0.2457 0.5384 0.038 Uiso 1 1 calc R . .
C40 C 0.77778(16) 0.17582(15) 0.57154(12) 0.0311(5) Uani 1 1 d . . .
H40 H 0.8091 0.1836 0.5288 0.037 Uiso 1 1 calc R . .
C41 C 0.81497(15) 0.12700(15) 0.62927(14) 0.0313(5) Uani 1 1 d . . .
H41 H 0.8712 0.1015 0.6250 0.038 Uiso 1 1 calc R . .
C42 C 0.76941(14) 0.11553(14) 0.69383(13) 0.0270(4) Uani 1 1 d . . .
H42 H 0.7952 0.0830 0.7326 0.032 Uiso 1 1 calc R . .

loop_
_atom_site_aniso_label
_atom_site_aniso_U_11
_atom_site_aniso_U_22
_atom_site_aniso_U_33
_atom_site_aniso_U_23
_atom_site_aniso_U_13
_atom_site_aniso_U_12
Cl3 0.1379(10) 0.0562(5) 0.0454(4) -0.0014(4) -0.0038(5) 0.0223(5)
Cl4 0.0484(4) 0.0552(4) 0.0473(4) 0.0033(3) 0.0104(3) 0.0107(3)
C43 0.061(2) 0.061(2) 0.0508(18) 0.0090(15) -0.0108(15) -0.0049(15)
Ni1 0.01522(13) 0.01486(13) 0.01532(12) -0.00191(8) -0.00017(8) -0.00041(8)
Cl1 0.0220(2) 0.0239(2) 0.0168(2) 0.00050(16) 0.00259(16) 0.00009(17)
Cl2 0.0260(3) 0.0213(3) 0.0583(4) 0.0025(2) 0.0005(2) -0.00765(19)
P1 0.0154(2) 0.0153(2) 0.0162(2) -0.00020(16) -0.00029(16) 0.00171(16)
P2 0.0148(2) 0.0167(2) 0.0154(2) -0.00001(16) 0.00129(16) 0.00186(16)
N1 0.0155(7) 0.0148(8) 0.0178(7) -0.0018(6) -0.0016(6) 0.0013(5)
N2 0.0145(7) 0.0169(8) 0.0165(7) -0.0026(6) 0.0003(6) 0.0018(6)
C1 0.0166(8) 0.0138(8) 0.0144(8) 0.0007(6) 0.0021(6) -0.0007(6)
C2 0.0155(8) 0.0170(9) 0.0138(8) -0.0003(6) 0.0018(6) -0.0012(6)
C3 0.0203(9) 0.0187(9) 0.0188(9) -0.0032(7) 0.0018(7) 0.0018(7)
C4 0.0248(10) 0.0177(9) 0.0200(9) -0.0049(7) 0.0012(7) -0.0036(7)
C5 0.0200(9) 0.0224(10) 0.0163(8) -0.0004(7) -0.0024(7) -0.0051(7)
C6 0.0171(9) 0.0216(9) 0.0177(8) 0.0006(7) 0.0003(7) 0.0010(7)
C7 0.0178(9) 0.0175(9) 0.0244(9) -0.0037(7) -0.0027(7) 0.0056(7)
C8 0.0209(10) 0.0239(11) 0.0343(11) -0.0050(8) 0.0024(8) -0.0012(8)
C9 0.0223(11) 0.0281(12) 0.0532(15) -0.0108(10) -0.0034(10) -0.0037(8)
C10 0.0304(12) 0.0317(13) 0.0495(15) -0.0192(11) -0.0174(10) 0.0074(9)
C11 0.0483(15) 0.0307(12) 0.0276(11) -0.0066(9) -0.0159(10) 0.0117(10)
C12 0.0392(12) 0.0199(10) 0.0241(10) -0.0008(8) -0.0072(9) 0.0078(8)
C13 0.0176(9) 0.0195(9) 0.0203(9) -0.0018(7) 0.0020(7) 0.0013(7)
C14 0.0205(10) 0.0261(11) 0.0245(10) 0.0026(8) 0.0010(7) 0.0012(8)
C15 0.0297(11) 0.0286(11) 0.0310(11) 0.0059(9) 0.0066(9) -0.0020(9)
C16 0.0242(11) 0.0340(13) 0.0430(13) 0.0040(10) 0.0084(9) -0.0056(9)
C17 0.0156(10) 0.0406(13) 0.0444(13) 0.0044(10) 0.0012(9) 0.0011(9)
C18 0.0206(10) 0.0283(11) 0.0282(10) 0.0047(8) 0.0000(8) 0.0016(8)
C19 0.0184(9) 0.0180(9) 0.0196(9) 0.0028(7) -0.0015(7) -0.0007(7)
C20 0.0217(10) 0.0219(10) 0.0297(10) 0.0051(8) 0.0001(8) 0.0022(7)
C21 0.0244(11) 0.0243(11) 0.0437(13) 0.0130(9) -0.0050(9) 0.0002(8)
C22 0.0370(13) 0.0380(13) 0.0286(11) 0.0158(10) -0.0095(9) -0.0071(10)
C23 0.0405(13) 0.0345(12) 0.0217(10) 0.0040(9) 0.0024(9) -0.0047(10)
C24 0.0264(10) 0.0240(10) 0.0224(10) 0.0026(8) 0.0015(8) -0.0001(8)
C25 0.0214(9) 0.0193(9) 0.0185(9) 0.0014(7) -0.0020(7) 0.0007(7)
C26 0.0268(11) 0.0219(10) 0.0259(10) -0.0009(8) 0.0010(8) 0.0037(8)
C27 0.0389(13) 0.0201(10) 0.0317(11) 0.0011(8) -0.0014(9) 0.0067(9)
C28 0.0434(13) 0.0229(11) 0.0263(11) 0.0053(8) -0.0036(9) -0.0037(9)
C29 0.0349(12) 0.0273(11) 0.0300(11) 0.0043(9) 0.0070(9) -0.0049(9)
C30 0.0263(10) 0.0222(10) 0.0276(10) 0.0021(8) 0.0044(8) 0.0013(8)
C31 0.0161(9) 0.0193(9) 0.0207(9) -0.0009(7) -0.0008(7) 0.0034(7)
C32 0.0275(11) 0.0382(13) 0.0263(11) -0.0073(9) 0.0066(9) -0.0089(9)
C33 0.0268(12) 0.0498(16) 0.0434(14) -0.0154(11) 0.0080(10) -0.0151(10)
C34 0.0288(12) 0.0458(14) 0.0357(13) -0.0142(11) -0.0055(9) -0.0053(10)
C35 0.0372(13) 0.0385(13) 0.0213(10) -0.0033(9) -0.0034(9) -0.0021(10)
C36 0.0264(10) 0.0289(11) 0.0216(10) 0.0003(8) -0.0005(8) -0.0016(8)
C37 0.0195(9) 0.0184(9) 0.0197(9) -0.0016(7) 0.0037(7) 0.0005(7)
C38 0.0253(10) 0.0275(11) 0.0206(9) 0.0013(8) 0.0033(8) 0.0009(8)
C39 0.0361(12) 0.0372(13) 0.0211(10) 0.0026(9) 0.0043(9) -0.0045(10)
C40 0.0381(12) 0.0296(12) 0.0272(11) -0.0080(9) 0.0178(9) -0.0081(9)
C41 0.0264(11) 0.0280(11) 0.0409(13) -0.0069(9) 0.0155(9) 0.0017(8)
C42 0.0234(10) 0.0258(11) 0.0325(11) 0.0014(8) 0.0075(8) 0.0040(8)

loop_
_atom_type_symbol
_atom_type_description
_atom_type_scat_dispersion_real
_atom_type_scat_dispersion_imag
_atom_type_scat_source
C C 0.0033 0.0016 'International Tables Vol C Tables 4.2.6.8 and 6.1.1.4'
H H 0.0000 0.0000 'International Tables Vol C Tables 4.2.6.8 and 6.1.1.4'
N N 0.0061 0.0033 'International Tables Vol C Tables 4.2.6.8 and 6.1.1.4'
P P 0.1023 0.0942 'International Tables Vol C Tables 4.2.6.8 and 6.1.1.4'
Cl Cl 0.1484 0.1585 'International Tables Vol C Tables 4.2.6.8 and 6.1.1.4'
Ni Ni 0.3393 1.1124 'International Tables Vol C Tables 4.2.6.8 and 6.1.1.4'

loop_
_geom_angle_atom_site_label_1
_geom_angle_atom_site_label_2
_geom_angle_atom_site_label_3
_geom_angle
_geom_angle_site_symmetry_1
_geom_angle_site_symmetry_3
_geom_angle_publ_flag
Cl4 C43 Cl3 111.95(18) . . ?
Cl4 C43 H43A 109.2 . . ?
Cl3 C43 H43A 109.2 . . ?
Cl4 C43 H43B 109.2 . . ?
Cl3 C43 H43B 109.2 . . ?
H43A C43 H43B 107.9 . . ?
C46 C44 C49 113.2(7) 3_656 . ?
C46 C44 C47 103.0(6) 3_656 . ?
C49 C44 C47 11.7(4) . . ?
C46 C44 C47 35.3(4) 3_656 3_656 ?
C49 C44 C47 82.5(5) . 3_656 ?
C47 C44 C47 71.0(5) . 3_656 ?
C46 C44 C45 122.2(6) 3_656 . ?
C49 C44 C45 11.0(4) . . ?
C47 C44 C45 22.8(3) . . ?
C47 C44 C45 93.1(5) 3_656 . ?
C49 C45 C47 26.6(9) . . ?
C49 C45 C46 66.9(10) . . ?
C47 C45 C46 40.9(6) . . ?
C49 C45 C51 22.1(10) . . ?
C47 C45 C51 48.6(7) . . ?
C46 C45 C51 87.9(4) . . ?
C49 C45 C44 31.7(10) . . ?
C47 C45 C44 58.3(7) . . ?
C46 C45 C44 98.3(4) . . ?
C51 C45 C44 10.7(3) . . ?
C47 C46 C44 95.6(7) . 3_656 ?
C47 C46 C49 8.2(6) . . ?
C44 C46 C49 103.7(6) 3_656 . ?
C47 C46 C51 79.0(6) . 3_656 ?
C44 C46 C51 16.8(4) 3_656 3_656 ?
C49 C46 C51 87.0(5) . 3_656 ?
C47 C46 C45 29.6(5) . . ?
C44 C46 C45 121.5(6) 3_656 . ?
C49 C46 C45 22.2(3) . . ?
C51 C46 C45 104.9(5) 3_656 . ?
C45 C47 C46 109.4(9) . . ?
C45 C47 C51 107.1(9) . . ?
C46 C47 C51 138.9(7) . . ?
C45 C47 C51 151.6(9) . 3_656 ?
C46 C47 C51 60.4(5) . 3_656 ?
C51 C47 C51 94.0(5) . 3_656 ?
C45 C47 C44 98.9(8) . . ?
C46 C47 C44 148.6(7) . . ?
C51 C47 C44 9.8(4) . . ?
C51 C47 C44 99.7(6) 3_656 . ?
C45 C47 C44 148.6(9) . 3_656 ?
C46 C47 C44 49.2(5) . 3_656 ?
C51 C47 C44 102.3(6) . 3_656 ?
C51 C47 C44 11.4(4) 3_656 3_656 ?
C44 C47 C44 109.0(5) . 3_656 ?
C45 C49 C51 148.6(14) . . ?
C45 C49 C46 91.0(11) . . ?
C51 C49 C46 118.7(7) . . ?
C45 C49 C44 137.2(13) . . ?
C51 C49 C44 13.0(4) . . ?
C46 C49 C44 131.4(7) . . ?
C45 C49 C51 126.9(12) . 3_656 ?
C51 C49 C51 83.7(5) . 3_656 ?
C46 C49 C51 46.7(4) . 3_656 ?
C44 C49 C51 93.0(6) . 3_656 ?
C49 C51 C46 128.8(6) . 3_656 ?
C49 C51 C47 15.1(4) . . ?
C46 C51 C47 119.1(5) 3_656 . ?
C49 C51 C47 100.0(5) . 3_656 ?
C46 C51 C47 40.7(4) 3_656 3_656 ?
C47 C51 C47 86.0(5) . 3_656 ?
C49 C51 C45 9.3(4) . . ?
C46 C51 C45 134.7(5) 3_656 . ?
C47 C51 C45 24.3(3) . . ?
C47 C51 C45 109.0(5) 3_656 . ?
C49 C51 C49 96.3(5) . 3_656 ?
C46 C51 C49 46.3(3) 3_656 3_656 ?
C47 C51 C49 81.9(4) . 3_656 ?
C47 C51 C49 5.6(4) 3_656 3_656 ?
C45 C51 C49 105.4(4) . 3_656 ?
N2 Ni1 N1 83.60(6) . . ?
N2 Ni1 Cl2 113.51(5) . . ?
N1 Ni1 Cl2 116.55(5) . . ?
N2 Ni1 Cl1 101.27(5) . . ?
N1 Ni1 Cl1 104.15(5) . . ?
Cl2 Ni1 Cl1 128.09(2) . . ?
N1 P1 C7 106.32(8) . . ?
N1 P1 C19 114.83(9) . . ?
C7 P1 C19 106.81(9) . . ?
N1 P1 C13 111.41(9) . . ?
C7 P1 C13 110.56(9) . . ?
C19 P1 C13 106.83(9) . . ?
N2 P2 C31 108.03(8) . . ?
N2 P2 C37 111.90(9) . . ?
C31 P2 C37 106.75(9) . . ?
N2 P2 C25 111.84(9) . . ?
C31 P2 C25 105.98(9) . . ?
C37 P2 C25 111.94(9) . . ?
C1 N1 P1 123.48(13) . . ?
C1 N1 Ni1 110.29(11) . . ?
P1 N1 Ni1 124.04(9) . . ?
C2 N2 P2 123.14(13) . . ?
C2 N2 Ni1 111.01(11) . . ?
P2 N2 Ni1 125.68(9) . . ?
C6 C1 N1 125.25(17) . . ?
C6 C1 C2 118.51(17) . . ?
N1 C1 C2 116.23(16) . . ?
C3 C2 N2 124.78(17) . . ?
C3 C2 C1 118.98(17) . . ?
N2 C2 C1 116.23(16) . . ?
C4 C3 C2 121.21(18) . . ?
C4 C3 H3 119.4 . . ?
C2 C3 H3 119.4 . . ?
C5 C4 C3 119.74(18) . . ?
C5 C4 H4 120.1 . . ?
C3 C4 H4 120.1 . . ?
C4 C5 C6 120.01(18) . . ?
C4 C5 H5 120.0 . . ?
C6 C5 H5 120.0 . . ?
C5 C6 C1 121.55(18) . . ?
C5 C6 H6 119.2 . . ?
C1 C6 H6 119.2 . . ?
C12 C7 C8 119.73(19) . . ?
C12 C7 P1 120.50(16) . . ?
C8 C7 P1 119.66(16) . . ?
C9 C8 C7 119.4(2) . . ?
C9 C8 H8 120.3 . . ?
C7 C8 H8 120.3 . . ?
C10 C9 C8 120.6(2) . . ?
C10 C9 H9 119.7 . . ?
C8 C9 H9 119.7 . . ?
C11 C10 C9 120.1(2) . . ?
C11 C10 H10 119.9 . . ?
C9 C10 H10 119.9 . . ?
C10 C11 C12 120.0(2) . . ?
C10 C11 H11 120.0 . . ?
C12 C11 H11 120.0 . . ?
C11 C12 C7 120.1(2) . . ?
C11 C12 H12 119.9 . . ?
C7 C12 H12 119.9 . . ?
C14 C13 C18 119.44(18) . . ?
C14 C13 P1 117.25(15) . . ?
C18 C13 P1 123.19(15) . . ?
C15 C14 C13 120.03(19) . . ?
C15 C14 H14 120.0 . . ?
C13 C14 H14 120.0 . . ?
C16 C15 C14 120.1(2) . . ?
C16 C15 H15 119.9 . . ?
C14 C15 H15 119.9 . . ?
C17 C16 C15 120.3(2) . . ?
C17 C16 H16 119.9 . . ?
C15 C16 H16 119.9 . . ?
C16 C17 C18 120.5(2) . . ?
C16 C17 H17 119.8 . . ?
C18 C17 H17 119.8 . . ?
C17 C18 C13 119.7(2) . . ?
C17 C18 H18 120.2 . . ?
C13 C18 H18 120.2 . . ?
C24 C19 C20 119.43(18) . . ?
C24 C19 P1 119.75(15) . . ?
C20 C19 P1 120.81(15) . . ?
C21 C20 C19 119.9(2) . . ?
C21 C20 H20 120.1 . . ?
C19 C20 H20 120.1 . . ?
C22 C21 C20 120.3(2) . . ?
C22 C21 H21 119.8 . . ?
C20 C21 H21 119.8 . . ?
C23 C22 C21 120.0(2) . . ?
C23 C22 H22 120.0 . . ?
C21 C22 H22 120.0 . . ?
C22 C23 C24 120.1(2) . . ?
C22 C23 H23 119.9 . . ?
C24 C23 H23 119.9 . . ?
C19 C24 C23 120.2(2) . . ?
C19 C24 H24 119.9 . . ?
C23 C24 H24 119.9 . . ?
C30 C25 C26 119.27(19) . . ?
C30 C25 P2 115.99(15) . . ?
C26 C25 P2 124.56(16) . . ?
C27 C26 C25 119.7(2) . . ?
C27 C26 H26 120.2 . . ?
C25 C26 H26 120.2 . . ?
C28 C27 C26 120.9(2) . . ?
C28 C27 H27 119.6 . . ?
C26 C27 H27 119.6 . . ?
C27 C28 C29 119.8(2) . . ?
C27 C28 H28 120.1 . . ?
C29 C28 H28 120.1 . . ?
C30 C29 C28 119.9(2) . . ?
C30 C29 H29 120.1 . . ?
C28 C29 H29 120.1 . . ?
C29 C30 C25 120.5(2) . . ?
C29 C30 H30 119.7 . . ?
C25 C30 H30 119.7 . . ?
C32 C31 C36 119.71(19) . . ?
C32 C31 P2 120.84(16) . . ?
C36 C31 P2 119.39(15) . . ?
C33 C32 C31 119.7(2) . . ?
C33 C32 H32 120.2 . . ?
C31 C32 H32 120.2 . . ?
C34 C33 C32 120.5(2) . . ?
C34 C33 H33 119.8 . . ?
C32 C33 H33 119.8 . . ?
C33 C34 C35 120.1(2) . . ?
C33 C34 H34 120.0 . . ?
C35 C34 H34 120.0 . . ?
C34 C35 C36 120.2(2) . . ?
C34 C35 H35 119.9 . . ?
C36 C35 H35 119.9 . . ?
C35 C36 C31 119.9(2) . . ?
C35 C36 H36 120.1 . . ?
C31 C36 H36 120.1 . . ?
C38 C37 C42 119.45(18) . . ?
C38 C37 P2 117.54(15) . . ?
C42 C37 P2 122.64(15) . . ?
C39 C38 C37 120.2(2) . . ?
C39 C38 H38 119.9 . . ?
C37 C38 H38 119.9 . . ?
C40 C39 C38 120.2(2) . . ?
C40 C39 H39 119.9 . . ?
C38 C39 H39 119.9 . . ?
C41 C40 C39 119.8(2) . . ?
C41 C40 H40 120.1 . . ?
C39 C40 H40 120.1 . . ?
C40 C41 C42 120.8(2) . . ?
C40 C41 H41 119.6 . . ?
C42 C41 H41 119.6 . . ?
C41 C42 C37 119.5(2) . . ?
C41 C42 H42 120.2 . . ?
C37 C42 H42 120.2 . . ?

loop_
_geom_bond_atom_site_label_1
_geom_bond_atom_site_label_2
_geom_bond_distance
_geom_bond_site_symmetry_2
_geom_bond_publ_flag
Cl3 C43 1.766(4) . ?
Cl4 C43 1.750(3) . ?
C43 H43A 0.9700 . ?
C43 H43B 0.9700 . ?
C44 C46 1.375(10) 3_656 ?
C44 C49 1.567(11) . ?
C44 C47 1.743(12) . ?
C44 C47 1.809(11) 3_656 ?
C44 C45 2.023(10) . ?
C45 C49 0.571(7) . ?
C45 C47 0.792(9) . ?
C45 C46 1.511(7) . ?
C45 C51 1.838(9) . ?
C46 C47 1.050(8) . ?
C46 C44 1.375(10) 3_656 ?
C46 C49 1.389(8) . ?
C46 C51 1.400(8) 3_656 ?
C47 C51 1.442(9) . ?
C47 C51 1.581(9) 3_656 ?
C47 C44 1.809(11) 3_656 ?
C49 C51 1.326(10) . ?
C49 C51 1.920(10) 3_656 ?
C51 C46 1.400(8) 3_656 ?
C51 C47 1.581(9) 3_656 ?
C51 C49 1.920(10) 3_656 ?
Ni1 N2 1.9960(15) . ?
Ni1 N1 2.0141(16) . ?
Ni1 Cl2 2.2178(6) . ?
Ni1 Cl1 2.2811(5) . ?
P1 N1 1.6185(16) . ?
P1 C7 1.796(2) . ?
P1 C19 1.8079(19) . ?
P1 C13 1.815(2) . ?
P2 N2 1.6117(16) . ?
P2 C31 1.799(2) . ?
P2 C37 1.8076(19) . ?
P2 C25 1.818(2) . ?
N1 C1 1.414(2) . ?
N2 C2 1.413(2) . ?
C1 C6 1.399(3) . ?
C1 C2 1.423(2) . ?
C2 C3 1.397(3) . ?
C3 C4 1.395(3) . ?
C3 H3 0.9300 . ?
C4 C5 1.382(3) . ?
C4 H4 0.9300 . ?
C5 C6 1.386(3) . ?
C5 H5 0.9300 . ?
C6 H6 0.9300 . ?
C7 C12 1.393(3) . ?
C7 C8 1.399(3) . ?
C8 C9 1.392(3) . ?
C8 H8 0.9300 . ?
C9 C10 1.384(4) . ?
C9 H9 0.9300 . ?
C10 C11 1.382(4) . ?
C10 H10 0.9300 . ?
C11 C12 1.393(3) . ?
C11 H11 0.9300 . ?
C12 H12 0.9300 . ?
C13 C14 1.398(3) . ?
C13 C18 1.399(3) . ?
C14 C15 1.392(3) . ?
C14 H14 0.9300 . ?
C15 C16 1.383(3) . ?
C15 H15 0.9300 . ?
C16 C17 1.379(3) . ?
C16 H16 0.9300 . ?
C17 C18 1.394(3) . ?
C17 H17 0.9300 . ?
C18 H18 0.9300 . ?
C19 C24 1.390(3) . ?
C19 C20 1.401(3) . ?
C20 C21 1.388(3) . ?
C20 H20 0.9300 . ?
C21 C22 1.386(4) . ?
C21 H21 0.9300 . ?
C22 C23 1.384(4) . ?
C22 H22 0.9300 . ?
C23 C24 1.393(3) . ?
C23 H23 0.9300 . ?
C24 H24 0.9300 . ?
C25 C30 1.396(3) . ?
C25 C26 1.400(3) . ?
C26 C27 1.388(3) . ?
C26 H26 0.9300 . ?
C27 C28 1.384(3) . ?
C27 H27 0.9300 . ?
C28 C29 1.391(3) . ?
C28 H28 0.9300 . ?
C29 C30 1.389(3) . ?
C29 H29 0.9300 . ?
C30 H30 0.9300 . ?
C31 C32 1.392(3) . ?
C31 C36 1.395(3) . ?
C32 C33 1.389(3) . ?
C32 H32 0.9300 . ?
C33 C34 1.379(4) . ?
C33 H33 0.9300 . ?
C34 C35 1.382(4) . ?
C34 H34 0.9300 . ?
C35 C36 1.388(3) . ?
C35 H35 0.9300 . ?
C36 H36 0.9300 . ?
C37 C38 1.395(3) . ?
C37 C42 1.401(3) . ?
C38 C39 1.388(3) . ?
C38 H38 0.9300 . ?
C39 C40 1.388(3) . ?
C39 H39 0.9300 . ?
C40 C41 1.380(4) . ?
C40 H40 0.9300 . ?
C41 C42 1.391(3) . ?
C41 H41 0.9300 . ?
C42 H42 0.9300 . ?

loop_
_geom_torsion_atom_site_label_1
_geom_torsion_atom_site_label_2
_geom_torsion_atom_site_label_3
_geom_torsion_atom_site_label_4
_geom_torsion
_geom_torsion_site_symmetry_1
_geom_torsion_site_symmetry_2
_geom_torsion_site_symmetry_3
_geom_torsion_site_symmetry_4
_geom_torsion_publ_flag
C46 C44 C45 C49 -37.1(17) 3_656 . . . ?
C47 C44 C45 C49 -1.9(17) . . . . ?
C47 C44 C45 C49 -15.9(15) 3_656 . . . ?
C46 C44 C45 C47 -35.2(8) 3_656 . . . ?
C49 C44 C45 C47 1.9(17) . . . . ?
C47 C44 C45 C47 -14.0(8) 3_656 . . . ?
C46 C44 C45 C46 -44.2(8) 3_656 . . . ?
C49 C44 C45 C46 -7.1(15) . . . . ?
C47 C44 C45 C46 -9.0(6) . . . . ?
C47 C44 C45 C46 -23.0(5) 3_656 . . . ?
C46 C44 C45 C51 -58.5(19) 3_656 . . . ?
C49 C44 C45 C51 -21(2) . . . . ?
C47 C44 C45 C51 -23(2) . . . . ?
C47 C44 C45 C51 -37.3(19) 3_656 . . . ?
C49 C45 C46 C47 7.7(13) . . . . ?
C51 C45 C46 C47 14.4(8) . . . . ?
C44 C45 C46 C47 11.7(8) . . . . ?
C49 C45 C46 C44 39.7(11) . . . 3_656 ?
C47 C45 C46 C44 32.0(9) . . . 3_656 ?
C51 C45 C46 C44 46.4(6) . . . 3_656 ?
C44 C45 C46 C44 43.8(8) . . . 3_656 ?
C47 C45 C46 C49 -7.7(13) . . . . ?
C51 C45 C46 C49 6.7(8) . . . . ?
C44 C45 C46 C49 4.0(9) . . . . ?
C49 C45 C46 C51 37.4(10) . . . 3_656 ?
C47 C45 C46 C51 29.7(8) . . . 3_656 ?
C51 C45 C46 C51 44.1(5) . . . 3_656 ?
C44 C45 C46 C51 41.4(4) . . . 3_656 ?
C49 C45 C47 C46 -164(3) . . . . ?
C51 C45 C47 C46 -160.7(10) . . . . ?
C44 C45 C47 C46 -166.3(9) . . . . ?
C49 C45 C47 C51 -3.4(19) . . . . ?
C46 C45 C47 C51 160.7(10) . . . . ?
C44 C45 C47 C51 -5.6(5) . . . . ?
C49 C45 C47 C51 133(3) . . . 3_656 ?
C46 C45 C47 C51 -63.3(17) . . . 3_656 ?
C51 C45 C47 C51 136(2) . . . 3_656 ?
C44 C45 C47 C51 130.4(19) . . . 3_656 ?
C49 C45 C47 C44 2(2) . . . . ?
C46 C45 C47 C44 166.3(9) . . . . ?
C51 C45 C47 C44 5.6(5) . . . . ?
C49 C45 C47 C44 155(3) . . . 3_656 ?
C46 C45 C47 C44 -41.2(12) . . . 3_656 ?
C51 C45 C47 C44 158.1(17) . . . 3_656 ?
C44 C45 C47 C44 152.5(15) . . . 3_656 ?
C44 C46 C47 C45 -153.0(8) 3_656 . . . ?
C49 C46 C47 C45 21(4) . . . . ?
C51 C46 C47 C45 -150.8(8) 3_656 . . . ?
C44 C46 C47 C51 55.7(10) 3_656 . . . ?
C49 C46 C47 C51 -130(4) . . . . ?
C51 C46 C47 C51 57.9(10) 3_656 . . . ?
C45 C46 C47 C51 -151.3(15) . . . . ?
C44 C46 C47 C51 -2.2(6) 3_656 . . 3_656 ?
C49 C46 C47 C51 172(4) . . . 3_656 ?
C45 C46 C47 C51 150.8(8) . . . 3_656 ?
C44 C46 C47 C44 53.6(14) 3_656 . . . ?
C49 C46 C47 C44 -132(5) . . . . ?
C51 C46 C47 C44 55.9(12) 3_656 . . . ?
C45 C46 C47 C44 -153.4(17) . . . . ?
C49 C46 C47 C44 174(4) . . . 3_656 ?
C51 C46 C47 C44 2.2(6) 3_656 . . 3_656 ?
C45 C46 C47 C44 153.0(8) . . . 3_656 ?
C46 C44 C47 C45 150.0(7) 3_656 . . . ?
C49 C44 C47 C45 -1.8(16) . . . . ?
C47 C44 C47 C45 165.2(8) 3_656 . . . ?
C46 C44 C47 C46 -55.3(15) 3_656 . . . ?
C49 C44 C47 C46 153(3) . . . . ?
C47 C44 C47 C46 -40.1(12) 3_656 . . . ?
C45 C44 C47 C46 154.7(16) . . . . ?
C46 C44 C47 C51 -63(3) 3_656 . . . ?
C49 C44 C47 C51 145(4) . . . . ?
C47 C44 C47 C51 -48(3) 3_656 . . . ?
C45 C44 C47 C51 147(3) . . . . ?
C46 C44 C47 C51 -8.5(7) 3_656 . . 3_656 ?
C49 C44 C47 C51 -160(2) . . . 3_656 ?
C47 C44 C47 C51 6.8(4) 3_656 . . 3_656 ?
C45 C44 C47 C51 -158.5(8) . . . 3_656 ?
C46 C44 C47 C44 -15.2(5) 3_656 . . 3_656 ?
C49 C44 C47 C44 -167(2) . . . 3_656 ?
C47 C44 C47 C44 0.0 3_656 . . 3_656 ?
C45 C44 C47 C44 -165.2(8) . . . 3_656 ?
C47 C45 C49 C51 173(4) . . . . ?
C46 C45 C49 C51 162(2) . . . . ?
C44 C45 C49 C51 -10.4(11) . . . . ?
C47 C45 C49 C46 11.3(18) . . . . ?
C51 C45 C49 C46 -162(2) . . . . ?
C44 C45 C49 C46 -172.4(16) . . . . ?
C47 C45 C49 C44 -176(3) . . . . ?
C46 C45 C49 C44 172.4(16) . . . . ?
C51 C45 C49 C44 10.4(11) . . . . ?
C47 C45 C49 C51 -21.1(15) . . . 3_656 ?
C46 C45 C49 C51 -32.3(8) . . . 3_656 ?
C51 C45 C49 C51 166(3) . . . 3_656 ?
C44 C45 C49 C51 155(2) . . . 3_656 ?
C47 C46 C49 C45 -152(5) . . . . ?
C44 C46 C49 C45 -145.9(10) 3_656 . . . ?
C51 C46 C49 C45 -144.0(10) 3_656 . . . ?
C47 C46 C49 C51 38(4) . . . . ?
C44 C46 C49 C51 44.7(7) 3_656 . . . ?
C51 C46 C49 C51 46.6(7) 3_656 . . . ?
C45 C46 C49 C51 -169.4(13) . . . . ?
C47 C46 C49 C44 35(4) . . . . ?
C44 C46 C49 C44 41.0(10) 3_656 . . . ?
C51 C46 C49 C44 42.9(7) 3_656 . . . ?
C45 C46 C49 C44 -173.1(15) . . . . ?
C47 C46 C49 C51 -8(4) . . . 3_656 ?
C44 C46 C49 C51 -1.9(6) 3_656 . . 3_656 ?
C45 C46 C49 C51 144.0(10) . . . 3_656 ?
C46 C44 C49 C45 146.3(15) 3_656 . . . ?
C47 C44 C49 C45 176(3) . . . . ?
C47 C44 C49 C45 164.0(15) 3_656 . . . ?
C46 C44 C49 C51 -59(2) 3_656 . . . ?
C47 C44 C49 C51 -28(3) . . . . ?
C47 C44 C49 C51 -41(2) 3_656 . . . ?
C45 C44 C49 C51 155(3) . . . . ?
C46 C44 C49 C46 -43.9(11) 3_656 . . . ?
C47 C44 C49 C46 -13.8(15) . . . . ?
C47 C44 C49 C46 -26.2(9) 3_656 . . . ?
C45 C44 C49 C46 170(2) . . . . ?
C46 C44 C49 C51 -14.2(7) 3_656 . . 3_656 ?
C47 C44 C49 C51 15.9(17) . . . 3_656 ?
C47 C44 C49 C51 3.6(5) 3_656 . . 3_656 ?
C45 C44 C49 C51 -160.4(18) . . . 3_656 ?
C45 C49 C51 C46 132(2) . . . 3_656 ?
C46 C49 C51 C46 -68.6(9) . . . 3_656 ?
C44 C49 C51 C46 99(2) . . . 3_656 ?
C51 C49 C51 C46 -36.5(6) 3_656 . . 3_656 ?
C45 C49 C51 C47 -174(4) . . . . ?
C46 C49 C51 C47 -14.3(14) . . . . ?
C44 C49 C51 C47 153(3) . . . . ?
C51 C49 C51 C47 17.9(16) 3_656 . . . ?
C45 C49 C51 C47 164(2) . . . 3_656 ?
C46 C49 C51 C47 -36.4(8) . . . 3_656 ?
C44 C49 C51 C47 131(2) . . . 3_656 ?
C51 C49 C51 C47 -4.2(4) 3_656 . . 3_656 ?
C46 C49 C51 C45 159(3) . . . . ?
C44 C49 C51 C45 -33(3) . . . . ?
C51 C49 C51 C45 -169(2) 3_656 . . . ?
C45 C49 C51 C49 169(2) . . . 3_656 ?
C46 C49 C51 C49 -32.1(5) . . . 3_656 ?
C44 C49 C51 C49 135(2) . . . 3_656 ?
C51 C49 C51 C49 0.0 3_656 . . 3_656 ?
C45 C47 C51 C49 2.5(14) . . . . ?
C46 C47 C51 C49 154(2) . . . . ?
C51 C47 C51 C49 -158(2) 3_656 . . . ?
C44 C47 C51 C49 -32(3) . . . . ?
C44 C47 C51 C49 -166(2) 3_656 . . . ?
C45 C47 C51 C46 136.1(7) . . . 3_656 ?
C46 C47 C51 C46 -72.3(12) . . . 3_656 ?
C51 C47 C51 C46 -24.6(5) 3_656 . . 3_656 ?
C44 C47 C51 C46 101(3) . . . 3_656 ?
C44 C47 C51 C46 -32.5(7) 3_656 . . 3_656 ?
C45 C47 C51 C47 160.7(8) . . . 3_656 ?
C46 C47 C51 C47 -47.6(9) . . . 3_656 ?
C51 C47 C51 C47 0.0 3_656 . . 3_656 ?
C44 C47 C51 C47 126(3) . . . 3_656 ?
C44 C47 C51 C47 -7.8(4) 3_656 . . 3_656 ?
C46 C47 C51 C45 151.7(14) . . . . ?
C51 C47 C51 C45 -160.7(8) 3_656 . . . ?
C44 C47 C51 C45 -35(3) . . . . ?
C44 C47 C51 C45 -168.5(9) 3_656 . . . ?
C45 C47 C51 C49 164.6(6) . . . 3_656 ?
C46 C47 C51 C49 -43.7(11) . . . 3_656 ?
C51 C47 C51 C49 3.9(3) 3_656 . . 3_656 ?
C44 C47 C51 C49 130(3) . . . 3_656 ?
C44 C47 C51 C49 -4.0(5) 3_656 . . 3_656 ?
C47 C45 C51 C49 -4(2) . . . . ?
C46 C45 C51 C49 -17(2) . . . . ?
C44 C45 C51 C49 149(3) . . . . ?
C49 C45 C51 C46 -54(2) . . . 3_656 ?
C47 C45 C51 C46 -58.4(9) . . . 3_656 ?
C46 C45 C51 C46 -71.0(8) . . . 3_656 ?
C44 C45 C51 C46 95(2) . . . 3_656 ?
C49 C45 C51 C47 4(2) . . . . ?
C46 C45 C51 C47 -12.5(7) . . . . ?
C44 C45 C51 C47 153(2) . . . . ?
C49 C45 C51 C47 -16(2) . . . 3_656 ?
C47 C45 C51 C47 -20.4(9) . . . 3_656 ?
C46 C45 C51 C47 -32.9(5) . . . 3_656 ?
C44 C45 C51 C47 133(2) . . . 3_656 ?
C49 C45 C51 C49 -12(2) . . . 3_656 ?
C47 C45 C51 C49 -15.9(6) . . . 3_656 ?
C46 C45 C51 C49 -28.4(4) . . . 3_656 ?
C44 C45 C51 C49 137(2) . . . 3_656 ?
C7 P1 N1 C1 172.93(15) . . . . ?
C19 P1 N1 C1 -69.20(17) . . . . ?
C13 P1 N1 C1 52.41(17) . . . . ?
C7 P1 N1 Ni1 11.37(13) . . . . ?
C19 P1 N1 Ni1 129.24(10) . . . . ?
C13 P1 N1 Ni1 -109.15(11) . . . . ?
N2 Ni1 N1 C1 14.20(12) . . . . ?
Cl2 Ni1 N1 C1 127.32(11) . . . . ?
Cl1 Ni1 N1 C1 -85.84(11) . . . . ?
N2 Ni1 N1 P1 177.87(11) . . . . ?
Cl2 Ni1 N1 P1 -69.01(11) . . . . ?
Cl1 Ni1 N1 P1 77.82(10) . . . . ?
C31 P2 N2 C2 -175.37(14) . . . . ?
C37 P2 N2 C2 67.40(17) . . . . ?
C25 P2 N2 C2 -59.11(17) . . . . ?
C31 P2 N2 Ni1 -0.50(14) . . . . ?
C37 P2 N2 Ni1 -117.72(11) . . . . ?
C25 P2 N2 Ni1 115.76(11) . . . . ?
N1 Ni1 N2 C2 -13.63(12) . . . . ?
Cl2 Ni1 N2 C2 -129.84(11) . . . . ?
Cl1 Ni1 N2 C2 89.57(12) . . . . ?
N1 Ni1 N2 P2 170.96(12) . . . . ?
Cl2 Ni1 N2 P2 54.76(12) . . . . ?
Cl1 Ni1 N2 P2 -85.83(11) . . . . ?
P1 N1 C1 C6 5.2(3) . . . . ?
Ni1 N1 C1 C6 168.97(15) . . . . ?
P1 N1 C1 C2 -176.15(13) . . . . ?
Ni1 N1 C1 C2 -12.38(19) . . . . ?
P2 N2 C2 C3 5.1(3) . . . . ?
Ni1 N2 C2 C3 -170.41(15) . . . . ?
P2 N2 C2 C1 -173.78(13) . . . . ?
Ni1 N2 C2 C1 10.68(19) . . . . ?
C6 C1 C2 C3 1.0(3) . . . . ?
N1 C1 C2 C3 -177.71(16) . . . . ?
C6 C1 C2 N2 -179.99(16) . . . . ?
N1 C1 C2 N2 1.3(2) . . . . ?
N2 C2 C3 C4 -179.14(18) . . . . ?
C1 C2 C3 C4 -0.3(3) . . . . ?
C2 C3 C4 C5 -0.5(3) . . . . ?
C3 C4 C5 C6 0.4(3) . . . . ?
C4 C5 C6 C1 0.4(3) . . . . ?
N1 C1 C6 C5 177.49(17) . . . . ?
C2 C1 C6 C5 -1.1(3) . . . . ?
N1 P1 C7 C12 -82.58(18) . . . . ?
C19 P1 C7 C12 154.36(16) . . . . ?
C13 P1 C7 C12 38.49(19) . . . . ?
N1 P1 C7 C8 93.58(17) . . . . ?
C19 P1 C7 C8 -29.48(18) . . . . ?
C13 P1 C7 C8 -145.35(16) . . . . ?
C12 C7 C8 C9 -0.1(3) . . . . ?
P1 C7 C8 C9 -176.25(16) . . . . ?
C7 C8 C9 C10 1.2(3) . . . . ?
C8 C9 C10 C11 -1.5(4) . . . . ?
C9 C10 C11 C12 0.6(4) . . . . ?
C10 C11 C12 C7 0.5(3) . . . . ?
C8 C7 C12 C11 -0.8(3) . . . . ?
P1 C7 C12 C11 175.38(17) . . . . ?
N1 P1 C13 C14 34.66(18) . . . . ?
C7 P1 C13 C14 -83.33(17) . . . . ?
C19 P1 C13 C14 160.81(16) . . . . ?
N1 P1 C13 C18 -141.36(17) . . . . ?
C7 P1 C13 C18 100.65(18) . . . . ?
C19 P1 C13 C18 -15.2(2) . . . . ?
C18 C13 C14 C15 -0.4(3) . . . . ?
P1 C13 C14 C15 -176.60(17) . . . . ?
C13 C14 C15 C16 -0.4(3) . . . . ?
C14 C15 C16 C17 0.7(4) . . . . ?
C15 C16 C17 C18 -0.2(4) . . . . ?
C16 C17 C18 C13 -0.6(4) . . . . ?
C14 C13 C18 C17 0.9(3) . . . . ?
P1 C13 C18 C17 176.89(18) . . . . ?
N1 P1 C19 C24 9.1(2) . . . . ?
C7 P1 C19 C24 126.67(17) . . . . ?
C13 P1 C19 C24 -114.99(17) . . . . ?
N1 P1 C19 C20 -171.56(15) . . . . ?
C7 P1 C19 C20 -53.96(18) . . . . ?
C13 P1 C19 C20 64.37(18) . . . . ?
C24 C19 C20 C21 2.7(3) . . . . ?
P1 C19 C20 C21 -176.63(16) . . . . ?
C19 C20 C21 C22 -1.8(3) . . . . ?
C20 C21 C22 C23 -0.3(4) . . . . ?
C21 C22 C23 C24 1.5(4) . . . . ?
C20 C19 C24 C23 -1.6(3) . . . . ?
P1 C19 C24 C23 177.77(17) . . . . ?
C22 C23 C24 C19 -0.5(3) . . . . ?
N2 P2 C25 C30 -31.36(19) . . . . ?
C31 P2 C25 C30 86.14(17) . . . . ?
C37 P2 C25 C30 -157.85(16) . . . . ?
N2 P2 C25 C26 153.48(17) . . . . ?
C31 P2 C25 C26 -89.02(19) . . . . ?
C37 P2 C25 C26 27.0(2) . . . . ?
C30 C25 C26 C27 -1.5(3) . . . . ?
P2 C25 C26 C27 173.54(16) . . . . ?
C25 C26 C27 C28 0.8(3) . . . . ?
C26 C27 C28 C29 0.7(4) . . . . ?
C27 C28 C29 C30 -1.3(4) . . . . ?
C28 C29 C30 C25 0.6(3) . . . . ?
C26 C25 C30 C29 0.8(3) . . . . ?
P2 C25 C30 C29 -174.63(17) . . . . ?
N2 P2 C31 C32 -103.73(18) . . . . ?
C37 P2 C31 C32 16.8(2) . . . . ?
C25 P2 C31 C32 136.25(18) . . . . ?
N2 P2 C31 C36 73.50(18) . . . . ?
C37 P2 C31 C36 -166.00(16) . . . . ?
C25 P2 C31 C36 -46.51(18) . . . . ?
C36 C31 C32 C33 0.9(3) . . . . ?
P2 C31 C32 C33 178.1(2) . . . . ?
C31 C32 C33 C34 -0.6(4) . . . . ?
C32 C33 C34 C35 -0.6(4) . . . . ?
C33 C34 C35 C36 1.5(4) . . . . ?
C34 C35 C36 C31 -1.2(4) . . . . ?
C32 C31 C36 C35 0.0(3) . . . . ?
P2 C31 C36 C35 -177.23(17) . . . . ?
N2 P2 C37 C38 3.52(19) . . . . ?
C31 P2 C37 C38 -114.48(17) . . . . ?
C25 P2 C37 C38 129.97(16) . . . . ?
N2 P2 C37 C42 176.53(17) . . . . ?
C31 P2 C37 C42 58.53(19) . . . . ?
C25 P2 C37 C42 -57.0(2) . . . . ?
C42 C37 C38 C39 0.2(3) . . . . ?
P2 C37 C38 C39 173.43(17) . . . . ?
C37 C38 C39 C40 -0.3(3) . . . . ?
C38 C39 C40 C41 0.5(4) . . . . ?
C39 C40 C41 C42 -0.7(4) . . . . ?
C40 C41 C42 C37 0.6(3) . . . . ?
C38 C37 C42 C41 -0.4(3) . . . . ?
P2 C37 C42 C41 -173.23(17) . . . . ?
